data_1527934
loop_
_publ_author_name
'Piret-Meunier, J.'
'van Meerssche, M.'

_publ_section_title
;
 Structure de la Jachimovite. Cu2 H2 (U O2 Si O4)2 (H2 O)5
;
_journal_name_full
;
Academie Royale de Belgique, Classe des Sciences: Bulletin
;
_journal_page_first 181
_journal_page_last 191
_journal_volume 49
_journal_year 1963
_chemical_formula_sum 'Cu H12 O17 Si2 U2'
_chemical_name_systematic 'Cu H2 (U O2 (Si O4))2 (H2 O)5'
_space_group_IT_number 2
_symmetry_space_group_name_Hall '-P 1'
_symmetry_space_group_name_H-M 'P -1'
_cell_angle_alpha 109.23
_cell_angle_beta 90
_cell_angle_gamma 108.37
_cell_formula_units_Z 1
_cell_length_a 7.04
_cell_length_b 9.12
_cell_length_c 6.66
_cell_volume 380.592
_citation_journal_id_ASTM BCSAAF
_cod_data_source_file Piret-Meunier_BCSAAF_1963_1767.cif
_cod_data_source_block H12Cu1O17Si2U2
_cod_original_cell_volume 380.5916
_cod_original_formula_sum 'H12 Cu1 O17 Si2 U2'
_cod_database_code 1527934

loop_
_symmetry_equiv_pos_as_xyz
x,y,z
-x,-y,-z

loop_
_atom_site_label
_atom_site_type_symbol
_atom_site_fract_x
_atom_site_fract_y
_atom_site_fract_z
_atom_site_occupancy
_atom_site_U_iso_or_equiv
O7 O-2 0.37 0.35 0.18 1 0.0
O4 O-2 0.92 0.06 0.69 1 0.0
Cu1 Cu+2 0.5 0.5 0 1 0.0
U1 U+6 0.235 0.02 0.644 1 0.0
O8 O-2 0.2 0.5 0.95 1 0.0
Si1 Si+4 0.74 0.04 0.83 1 0.0
O1 O-2 0.36 0.25 0.72 1 0.0
O2 O-2 0.92 0.2 0.42 1 0.0
O6 O-2 0.74 0.93 0.97 1 0.0
O5 O-2 0.74 0.21 0 1 0.0
O3 O-2 0.57 0.06 0.69 1 0.0
O9 O-2 0 0.5 0.5 1 0.0
